data_4071703
loop_
_publ_author_name
'Kelly, Mair\'ead E.'
'Dietrich, Andrea'
'G\'omez-Ruiz, Santiago'
'Kalinowski, Bernd'
'Kaluderovi\'c, Goran N.'
'M\"uller, Thomas'
'Paschke, Reinhard'
'Schmidt, J\"urgen'
'Steinborn, Dirk'
'Wagner, Christoph'
'Schmidt, Harry'

_publ_section_title
;
 Platinum(IV) Metallacrown Ethers: Synthesis, Structures, Host Properties
 and Anticancer Evaluation
;
_journal_issue 19
_journal_name_full Organometallics
_journal_page_first 4917
_journal_paper_doi 10.1021/om800323z
_journal_volume 27
_journal_year 2008
_chemical_formula_moiety 'C20 H24 Br2 N4 O Pt, C1 H1 Cl3'
_chemical_formula_sum 'C21 H25 Br2 Cl3 N4 O Pt'
_chemical_formula_weight 810.71
_chemical_name_systematic
;
 ?
;
_space_group_IT_number 14
_symmetry_cell_setting monoclinic
_symmetry_space_group_name_Hall '-P 2yn'
_symmetry_space_group_name_H-M 'P 1 21/n 1'
_atom_sites_solution_hydrogens geom
_atom_sites_solution_primary direct
_atom_sites_solution_secondary difmap
_audit_creation_method SHELXL-97
_cell_angle_alpha 90.00
_cell_angle_beta 103.107(2)
_cell_angle_gamma 90.00
_cell_formula_units_Z 4
_cell_length_a 13.0583(2)
_cell_length_b 10.2477(2)
_cell_length_c 18.9450(4)
_cell_measurement_reflns_used 26207
_cell_measurement_temperature 130(2)
_cell_measurement_theta_max 32.4532
_cell_measurement_theta_min 2.5419
_cell_volume 2469.13(8)
_computing_cell_refinement
;
 ?
;
_computing_data_collection
;
 ?
;
_computing_data_reduction
;
 ?
;
_computing_structure_refinement 'SHELXL-97 (Sheldrick, 1997)'
_diffrn_ambient_temperature 130(2)
_diffrn_detector_area_resol_mean 16.356
_diffrn_measured_fraction_theta_full 0.999
_diffrn_measured_fraction_theta_max 0.999
_diffrn_measurement_device_type 'ccd xcalibur s'
_diffrn_measurement_method '\w scans and \f scans'
_diffrn_radiation_monochromator graphite
_diffrn_radiation_source 'fine-focus sealed tube'
_diffrn_radiation_type MoK\a
_diffrn_radiation_wavelength 0.71073
_diffrn_reflns_av_R_equivalents 0.0394
_diffrn_reflns_av_sigmaI/netI 0.0236
_diffrn_reflns_limit_h_max 17
_diffrn_reflns_limit_h_min -17
_diffrn_reflns_limit_k_max 13
_diffrn_reflns_limit_k_min -13
_diffrn_reflns_limit_l_max 25
_diffrn_reflns_limit_l_min -25
_diffrn_reflns_number 61927
_diffrn_reflns_theta_full 28.28
_diffrn_reflns_theta_max 28.28
_diffrn_reflns_theta_min 2.55
_exptl_absorpt_coefficient_mu 9.267
_exptl_absorpt_correction_T_max 1
_exptl_absorpt_correction_T_min 0.58898
_exptl_absorpt_correction_type multi-scan
_exptl_absorpt_process_details
;
 ?
;
_exptl_crystal_colour yellow
_exptl_crystal_density_diffrn 2.181
_exptl_crystal_density_method 'not measured'
_exptl_crystal_description prism
_exptl_crystal_F_000 1544
_exptl_crystal_size_max 0.3
_exptl_crystal_size_mid 0.2
_exptl_crystal_size_min 0.15
_refine_diff_density_max 1.693
_refine_diff_density_min -0.842
_refine_diff_density_rms 0.118
_refine_ls_extinction_method none
_refine_ls_goodness_of_fit_ref 1.051
_refine_ls_hydrogen_treatment constr
_refine_ls_matrix_type full
_refine_ls_number_parameters 291
_refine_ls_number_reflns 6136
_refine_ls_number_restraints 0
_refine_ls_restrained_S_all 1.051
_refine_ls_R_factor_all 0.0284
_refine_ls_R_factor_gt 0.0196
_refine_ls_shift/su_max 0.005
_refine_ls_shift/su_mean 0.000
_refine_ls_structure_factor_coef Fsqd
_refine_ls_weighting_details 'calc w=1/[\s^2^(Fo^2^)+(0.0194P)^2^+2.1120P] where P=(Fo^2^+2Fc^2^)/3'
_refine_ls_weighting_scheme calc
_refine_ls_wR_factor_gt 0.0395
_refine_ls_wR_factor_ref 0.0430
_reflns_number_gt 5081
_reflns_number_total 6136
_reflns_threshold_expression >2sigma(I)
_cod_data_source_file om800323z_si_002.cif
_cod_data_source_block x0287fin
_cod_original_sg_symbol_H-M P2(1)/n
_cod_database_code 4071703

loop_
_symmetry_equiv_pos_as_xyz
'x, y, z'
'-x+1/2, y+1/2, -z+1/2'
'-x, -y, -z'
'x-1/2, -y-1/2, z-1/2'

loop_
_atom_site_label
_atom_site_type_symbol
_atom_site_fract_x
_atom_site_fract_y
_atom_site_fract_z
_atom_site_U_iso_or_equiv
_atom_site_adp_type
_atom_site_occupancy
_atom_site_symmetry_multiplicity
_atom_site_calc_flag
_atom_site_refinement_flags
Pt1 Pt 0.697283(9) 0.172898(10) 0.982819(6) 0.01264(3) Uani 1 1 d .
Br1 Br 0.51835(2) 0.25670(3) 0.939706(16) 0.01908(7) Uani 1 1 d .
Br2 Br 0.87644(2) 0.08804(3) 1.025399(17) 0.01984(7) Uani 1 1 d .
O1 O 0.89854(17) 0.6242(2) 1.00366(11) 0.0202(5) Uani 1 1 d .
N1 N 0.73124(19) 0.3432(2) 1.05309(13) 0.0149(5) Uani 1 1 d .
N2 N 0.74619(19) 0.5538(2) 1.07994(13) 0.0168(5) Uani 1 1 d .
N3 N 0.75523(19) 0.2919(2) 0.90283(13) 0.0146(5) Uani 1 1 d .
N4 N 0.85013(18) 0.4564(2) 0.87478(13) 0.0156(5) Uani 1 1 d .
C1 C 0.6457(2) 0.0671(3) 1.05969(16) 0.0191(6) Uani 1 1 d .
H1A H 0.5846 0.0148 1.0363 0.029 Uiso 1 1 calc R
H1B H 0.6258 0.1267 1.0948 0.029 Uiso 1 1 calc R
H1C H 0.7021 0.0092 1.0848 0.029 Uiso 1 1 calc R
C2 C 0.6610(2) 0.0134(3) 0.91627(16) 0.0193(6) Uani 1 1 d .
H2A H 0.7186 -0.0499 0.9277 0.029 Uiso 1 1 calc R
H2B H 0.6508 0.0409 0.8656 0.029 Uiso 1 1 calc R
H2C H 0.5963 -0.0269 0.9238 0.029 Uiso 1 1 calc R
C3 C 0.7129(2) 0.4628(3) 1.02924(16) 0.0164(6) Uani 1 1 d .
H3 H 0.6791 0.4831 0.9806 0.020 Uiso 1 1 calc R
C4 C 0.7807(2) 0.3557(3) 1.12647(16) 0.0149(6) Uani 1 1 d .
C5 C 0.7918(2) 0.4884(3) 1.14365(16) 0.0156(6) Uani 1 1 d .
C6 C 0.8157(2) 0.2623(3) 1.17963(16) 0.0181(6) Uani 1 1 d .
H6 H 0.8087 0.1718 1.1688 0.022 Uiso 1 1 calc R
C7 C 0.8609(2) 0.3052(3) 1.24853(17) 0.0208(7) Uani 1 1 d .
H7 H 0.8845 0.2431 1.2859 0.025 Uiso 1 1 calc R
C8 C 0.8727(2) 0.4381(3) 1.26455(17) 0.0228(7) Uani 1 1 d .
H8 H 0.9054 0.4644 1.3124 0.027 Uiso 1 1 calc R
C9 C 0.8382(2) 0.5319(3) 1.21266(17) 0.0217(7) Uani 1 1 d .
H9 H 0.8459 0.6223 1.2237 0.026 Uiso 1 1 calc R
C10 C 0.8393(2) 0.3658(3) 0.92383(16) 0.0168(6) Uani 1 1 d .
H10 H 0.8876 0.3559 0.9693 0.020 Uiso 1 1 calc R
C11 C 0.7076(2) 0.3367(3) 0.83364(15) 0.0138(6) Uani 1 1 d .
C12 C 0.7662(2) 0.4405(3) 0.81566(15) 0.0150(6) Uani 1 1 d .
C13 C 0.6170(2) 0.2950(3) 0.78422(16) 0.0162(6) Uani 1 1 d .
H13 H 0.5754 0.2255 0.7956 0.019 Uiso 1 1 calc R
C14 C 0.5902(2) 0.3586(3) 0.71840(16) 0.0184(6) Uani 1 1 d .
H14 H 0.5291 0.3317 0.6839 0.022 Uiso 1 1 calc R
C15 C 0.6501(2) 0.4612(3) 0.70103(16) 0.0191(6) Uani 1 1 d .
H15 H 0.6293 0.5021 0.6550 0.023 Uiso 1 1 calc R
C16 C 0.7390(2) 0.5046(3) 0.74920(16) 0.0175(6) Uani 1 1 d .
H16 H 0.7798 0.5748 0.7376 0.021 Uiso 1 1 calc R
C17 C 0.7615(3) 0.6912(3) 1.06373(19) 0.0218(7) Uani 1 1 d .
H17A H 0.7487 0.7464 1.1038 0.026 Uiso 1 1 calc R
H17B H 0.7102 0.7165 1.0189 0.026 Uiso 1 1 calc R
C18 C 0.8717(3) 0.7141(3) 1.05414(18) 0.0228(7) Uani 1 1 d .
H18A H 0.8774 0.8044 1.0367 0.027 Uiso 1 1 calc R
H18B H 0.9220 0.7048 1.1015 0.027 Uiso 1 1 calc R
C19 C 0.8857(2) 0.6726(3) 0.93164(16) 0.0210(6) Uani 1 1 d .
H19A H 0.9276 0.7530 0.9315 0.025 Uiso 1 1 calc R
H19B H 0.8108 0.6931 0.9108 0.025 Uiso 1 1 calc R
C20 C 0.9231(2) 0.5672(3) 0.88810(17) 0.0204(7) Uani 1 1 d .
H20A H 0.9304 0.6038 0.8411 0.024 Uiso 1 1 calc R
H20B H 0.9932 0.5364 0.9145 0.024 Uiso 1 1 calc R
C21 C 0.4789(3) 0.3708(3) 0.19689(17) 0.0226(7) Uani 1 1 d .
H21 H 0.4320 0.4478 0.1972 0.027 Uiso 1 1 calc R
Cl1 Cl 0.41904(7) 0.23388(8) 0.22579(5) 0.0346(2) Uani 1 1 d .
Cl2 Cl 0.49327(7) 0.34704(9) 0.10767(5) 0.0343(2) Uani 1 1 d .
Cl3 Cl 0.60075(7) 0.40365(9) 0.25563(5) 0.03230(19) Uani 1 1 d .

loop_
_atom_site_aniso_label
_atom_site_aniso_U_11
_atom_site_aniso_U_22
_atom_site_aniso_U_33
_atom_site_aniso_U_23
_atom_site_aniso_U_13
_atom_site_aniso_U_12
Pt1 0.01274(5) 0.01219(5) 0.01265(6) 0.00021(5) 0.00218(4) -0.00232(4)
Br1 0.01334(14) 0.02654(16) 0.01661(15) -0.00135(12) 0.00186(11) -0.00108(12)
Br2 0.01642(14) 0.01635(15) 0.02542(16) 0.00284(12) 0.00198(12) 0.00200(12)
O1 0.0241(11) 0.0150(10) 0.0213(11) 0.0025(9) 0.0048(9) -0.0006(9)
N1 0.0149(12) 0.0133(12) 0.0150(12) -0.0004(10) 0.0003(10) -0.0016(10)
N2 0.0146(12) 0.0141(12) 0.0209(13) -0.0012(10) 0.0023(10) 0.0002(10)
N3 0.0133(12) 0.0161(12) 0.0140(12) 0.0018(10) 0.0024(10) -0.0005(9)
N4 0.0136(12) 0.0173(13) 0.0152(12) 0.0028(10) 0.0018(10) -0.0032(10)
C1 0.0212(15) 0.0198(15) 0.0162(15) 0.0040(12) 0.0039(12) -0.0041(12)
C2 0.0224(16) 0.0171(15) 0.0186(15) -0.0033(12) 0.0053(13) -0.0051(12)
C3 0.0151(14) 0.0166(15) 0.0166(15) 0.0002(12) 0.0015(12) -0.0012(11)
C4 0.0107(13) 0.0179(15) 0.0158(14) -0.0019(11) 0.0019(11) 0.0009(11)
C5 0.0120(13) 0.0161(14) 0.0186(15) -0.0020(12) 0.0032(12) -0.0019(11)
C6 0.0145(14) 0.0220(16) 0.0165(15) 0.0009(13) 0.0006(12) 0.0027(12)
C7 0.0168(15) 0.0277(18) 0.0167(15) 0.0017(13) 0.0015(12) 0.0034(13)
C8 0.0162(15) 0.0349(19) 0.0151(15) -0.0076(14) -0.0011(12) -0.0024(14)
C9 0.0180(15) 0.0220(16) 0.0248(17) -0.0108(13) 0.0045(13) -0.0037(13)
C10 0.0137(14) 0.0182(15) 0.0181(15) 0.0034(12) 0.0023(12) -0.0003(11)
C11 0.0167(14) 0.0123(13) 0.0138(14) -0.0010(11) 0.0063(11) 0.0011(11)
C12 0.0140(14) 0.0152(14) 0.0165(15) -0.0006(11) 0.0053(12) 0.0003(11)
C13 0.0150(14) 0.0168(14) 0.0177(15) -0.0028(12) 0.0054(12) -0.0002(11)
C14 0.0175(15) 0.0219(16) 0.0151(15) -0.0062(12) 0.0022(12) 0.0012(12)
C15 0.0221(16) 0.0237(16) 0.0125(14) -0.0002(12) 0.0057(12) 0.0028(13)
C16 0.0181(15) 0.0184(15) 0.0172(15) 0.0016(12) 0.0065(12) 0.0004(12)
C17 0.0242(16) 0.0112(15) 0.0297(18) -0.0017(13) 0.0054(14) 0.0023(12)
C18 0.0257(17) 0.0127(14) 0.0299(18) -0.0040(13) 0.0061(14) -0.0066(12)
C19 0.0208(15) 0.0174(15) 0.0228(16) 0.0063(13) 0.0006(13) -0.0036(13)
C20 0.0158(14) 0.0230(16) 0.0209(16) 0.0064(13) 0.0010(12) -0.0072(13)
C21 0.0221(16) 0.0226(16) 0.0233(17) -0.0009(13) 0.0057(14) 0.0018(13)
Cl1 0.0339(5) 0.0236(4) 0.0487(6) 0.0001(4) 0.0144(4) -0.0042(4)
Cl2 0.0361(5) 0.0425(5) 0.0259(4) -0.0015(4) 0.0104(4) 0.0110(4)
Cl3 0.0233(4) 0.0306(5) 0.0398(5) -0.0049(4) 0.0005(4) -0.0008(4)

loop_
_atom_type_symbol
_atom_type_description
_atom_type_scat_dispersion_real
_atom_type_scat_dispersion_imag
_atom_type_scat_source
Pt Pt -1.7033 8.3905 'International Tables Vol C Tables 4.2.6.8 and 6.1.1.4'
Br Br -0.2901 2.4595 'International Tables Vol C Tables 4.2.6.8 and 6.1.1.4'
Cl Cl 0.1484 0.1585 'International Tables Vol C Tables 4.2.6.8 and 6.1.1.4'
O O 0.0106 0.0060 'International Tables Vol C Tables 4.2.6.8 and 6.1.1.4'
N N 0.0061 0.0033 'International Tables Vol C Tables 4.2.6.8 and 6.1.1.4'
C C 0.0033 0.0016 'International Tables Vol C Tables 4.2.6.8 and 6.1.1.4'
H H 0.0000 0.0000 'International Tables Vol C Tables 4.2.6.8 and 6.1.1.4'

loop_
_geom_angle_atom_site_label_1
_geom_angle_atom_site_label_2
_geom_angle_atom_site_label_3
_geom_angle
C1 Pt1 C2 87.01(12)
C1 Pt1 N1 92.51(11)
C2 Pt1 N1 178.44(11)
C1 Pt1 N3 178.03(11)
C2 Pt1 N3 94.91(10)
N1 Pt1 N3 85.58(9)
C1 Pt1 Br1 88.86(9)
C2 Pt1 Br1 90.26(9)
N1 Pt1 Br1 88.25(6)
N3 Pt1 Br1 91.55(6)
C1 Pt1 Br2 91.22(9)
C2 Pt1 Br2 89.42(9)
N1 Pt1 Br2 92.08(6)
N3 Pt1 Br2 88.38(6)
Br1 Pt1 Br2 179.658(12)
C19 O1 C18 115.0(2)
C3 N1 C4 105.3(2)
C3 N1 Pt1 122.9(2)
C4 N1 Pt1 131.63(19)
C3 N2 C5 107.0(2)
C3 N2 C17 123.8(3)
C5 N2 C17 126.4(3)
C10 N3 C11 104.9(2)
C10 N3 Pt1 120.1(2)
C11 N3 Pt1 132.64(19)
C10 N4 C12 106.8(2)
C10 N4 C20 125.6(2)
C12 N4 C20 126.4(2)
N1 C3 N2 113.6(3)
C6 C4 C5 120.1(3)
C6 C4 N1 131.2(3)
C5 C4 N1 108.7(3)
C9 C5 N2 132.4(3)
C9 C5 C4 122.2(3)
N2 C5 C4 105.3(2)
C7 C6 C4 117.9(3)
C6 C7 C8 121.3(3)
C9 C8 C7 121.6(3)
C8 C9 C5 116.9(3)
N3 C10 N4 113.5(3)
N3 C11 C12 109.1(2)
N3 C11 C13 131.1(3)
C12 C11 C13 119.8(3)
N4 C12 C16 131.8(3)
N4 C12 C11 105.6(2)
C16 C12 C11 122.5(3)
C14 C13 C11 117.6(3)
C13 C14 C15 121.9(3)
C16 C15 C14 121.4(3)
C15 C16 C12 116.8(3)
N2 C17 C18 110.7(2)
O1 C18 C17 111.4(2)
O1 C19 C20 107.0(2)
N4 C20 C19 111.7(2)
Cl1 C21 Cl3 111.10(18)
Cl1 C21 Cl2 109.99(18)
Cl3 C21 Cl2 110.91(18)

loop_
_geom_bond_atom_site_label_1
_geom_bond_atom_site_label_2
_geom_bond_distance
Pt1 C1 2.048(3)
Pt1 C2 2.053(3)
Pt1 N1 2.179(2)
Pt1 N3 2.208(2)
Pt1 Br1 2.4492(3)
Pt1 Br2 2.4545(3)
O1 C19 1.425(4)
O1 C18 1.428(4)
N1 C3 1.309(4)
N1 C4 1.400(4)
N2 C3 1.338(4)
N2 C5 1.391(4)
N2 C17 1.465(4)
N3 C10 1.319(4)
N3 C11 1.395(4)
N4 C10 1.344(4)
N4 C12 1.387(4)
N4 C20 1.467(4)
C4 C6 1.390(4)
C4 C5 1.398(4)
C5 C9 1.384(4)
C6 C7 1.377(4)
C7 C8 1.397(5)
C8 C9 1.375(5)
C11 C12 1.397(4)
C11 C13 1.399(4)
C12 C16 1.393(4)
C13 C14 1.380(4)
C14 C15 1.395(4)
C15 C16 1.377(4)
C17 C18 1.510(4)
C19 C20 1.506(4)
C21 Cl1 1.753(3)
C21 Cl3 1.755(3)
C21 Cl2 1.759(3)
